data_7013901
loop_
_publ_author_name
'Bruce, Michael I.'
'Ellis, Benjamin G.'
'Gaudio, Maryka'
'Lapinte, Claude'
'Melino, Giovanni'
'Paul, Fr\'ed\'eric'
'Skelton, Brian W.'
'Smith, Mark E.'
'Toupet, Loic'
'White, Allan H.'

_publ_section_title
;
 Preparation, structures and some reactions of novel diynyl complexes
 of iron and ruthenium.
;
_journal_issue 10
_journal_name_full 'Dalton transactions (Cambridge, England : 2003)'
_journal_page_first 1601
_journal_page_last 1609
_journal_paper_doi 10.1039/b316297b
_journal_year 2004
_chemical_formula_sum 'C61.125 H60.25 Au Cl0.25 P3 Ru'
_chemical_formula_weight 1194.73
_space_group_IT_number 14
_symmetry_cell_setting monoclinic
_symmetry_space_group_name_Hall '-P 2yn'
_symmetry_space_group_name_H-M 'P 1 21/n 1'
_audit_creation_date 02-07-03
_audit_creation_method Xtal3.6
_cell_angle_alpha 90.00000
_cell_angle_beta 96.4230(10)
_cell_angle_gamma 90.00000
_cell_formula_units_Z 4
_cell_length_a 17.3282(7)
_cell_length_b 12.8802(5)
_cell_length_c 23.7007(10)
_cell_measurement_reflns_used 8192
_cell_measurement_temperature 150(2)
_cell_measurement_theta_max 35.4
_cell_measurement_theta_min 2.4
_cell_volume 5256.6(4)
_computing_cell_refinement 'Siemens SAINT (Siemens, 1995)'
_computing_data_collection 'Siemens SMART (Siemens, 1995)'
_computing_data_reduction 'xtal ADDREF SORTRF'
_computing_molecular_graphics xtal
_computing_publication_material 'xtal BONDLA CIFIO'
_computing_structure_refinement 'xtal CRYLSQ'
_computing_structure_solution xtal
_diffrn_ambient_temperature 150(2)
_diffrn_measured_fraction_theta_full 1.00
_diffrn_measured_fraction_theta_max 1.00
_diffrn_measurement_device_type
;
Bruker SMART CCD diffractometer
;
_diffrn_measurement_method '\w scans'
_diffrn_radiation_detector 'CCD area detector'
_diffrn_radiation_monochromator graphite
_diffrn_radiation_source 'sealed tube'
_diffrn_radiation_type 'Mo K\a'
_diffrn_radiation_wavelength .71073
_diffrn_reflns_av_R_equivalents .033
_diffrn_reflns_av_sigmaI/netI .078
_diffrn_reflns_limit_h_max 29
_diffrn_reflns_limit_h_min -29
_diffrn_reflns_limit_k_max 22
_diffrn_reflns_limit_k_min -22
_diffrn_reflns_limit_l_max 40
_diffrn_reflns_limit_l_min -40
_diffrn_reflns_number 108768
_diffrn_reflns_theta_full 37.6
_diffrn_reflns_theta_max 37.6
_diffrn_reflns_theta_min 1.38
_diffrn_standards_decay_% 0
_exptl_absorpt_coefficient_mu 3.217
_exptl_absorpt_correction_T_max .77
_exptl_absorpt_correction_T_min .63
_exptl_absorpt_correction_type multi-scan
_exptl_absorpt_process_details
;
SADABS; Sheldrick, 1996
;
_exptl_crystal_colour golden
_exptl_crystal_density_diffrn 1.51
_exptl_crystal_density_method 'not measured'
_exptl_crystal_description prism
_exptl_crystal_F_000 2397
_exptl_crystal_size_max .2
_exptl_crystal_size_mid .18
_exptl_crystal_size_min .14
_refine_diff_density_max 1.68
_refine_diff_density_min -.626
_refine_ls_extinction_method none
_refine_ls_goodness_of_fit_all .962
_refine_ls_goodness_of_fit_ref 1.047
_refine_ls_hydrogen_treatment noref
_refine_ls_matrix_type full
_refine_ls_number_constraints 0
_refine_ls_number_parameters 608
_refine_ls_number_reflns 20068
_refine_ls_number_restraints 0
_refine_ls_R_factor_all .051
_refine_ls_R_factor_gt .027
_refine_ls_shift/su_max .014
_refine_ls_shift/su_mean .0002
_refine_ls_structure_factor_coef F
_refine_ls_weighting_scheme calc
_refine_ls_wR_factor_all .03
_refine_ls_wR_factor_ref .027
_reflns_d_resolution_high .582
_reflns_d_resolution_low 14.663
_reflns_Friedel_coverage 0
_reflns_limit_h_max 29
_reflns_limit_h_min 0
_reflns_limit_k_max 22
_reflns_limit_k_min 0
_reflns_limit_l_max 40
_reflns_limit_l_min -40
_reflns_number_gt 20068
_reflns_number_total 27598
_reflns_threshold_expression 'F    > 4.00 sig(F   )'
_cod_data_source_file b316297b.txt
_cod_data_source_block br896
_cod_original_sg_symbol_Hall -p_2yn
_cod_original_sg_symbol_H-M P_1_21/n_1
_cod_original_formula_sum 'C61.125 H60.25 Au1 Cl.25 P3 Ru1'
_cod_database_code 7013901

loop_
_symmetry_equiv_pos_as_xyz
+x,+y,+z
1/2-x,1/2+y,1/2-z
-x,-y,-z
1/2+x,1/2-y,1/2+z

loop_
_atom_site_label
_atom_site_fract_x
_atom_site_fract_y
_atom_site_fract_z
_atom_site_U_iso_or_equiv
_atom_site_adp_type
_atom_site_calc_flag
_atom_site_calc_attached_atom
_atom_site_occupancy
_atom_site_disorder_assembly
_atom_site_disorder_group
Au -.177341(4) .414309(5) .218976(3) .02395(3) Uani ? ? 1.00000 ? ?
Ru .183790(7) .187231(9) .095418(5) .01603(5) Uani ? ? 1.00000 ? ?
P1 .23188(2) .34796(3) .084555(17) .01753(16) Uani ? ? 1.00000 ? ?
C111 .33077(9) .36459(13) .06471(7) .0222(7) Uani ? ? 1.00000 ? ?
C112 .36217(11) .46403(15) .05886(8) .0297(9) Uani ? ? 1.00000 ? ?
C113 .44092(13) .47660(18) .05590(10) .0407(11) Uani ? ? 1.00000 ? ?
C114 .48946(12) .3909(2) .05764(10) .0428(11) Uani ? ? 1.00000 ? ?
C115 .45904(11) .29269(17) .06113(9) .0365(10) Uani ? ? 1.00000 ? ?
C116 .37972(10) .27945(14) .06449(8) .0264(8) Uani ? ? 1.00000 ? ?
C121 .17753(10) .44365(13) .03963(7) .0234(7) Uani ? ? 1.00000 ? ?
C122 .12191(15) .5045(2) .06050(9) .0575(14) Uani ? ? 1.00000 ? ?
C123 .0798(2) .5751(3) .02510(12) .094(2) Uani ? ? 1.00000 ? ?
C124 .09168(18) .5835(2) -.03181(11) .0617(16) Uani ? ? 1.00000 ? ?
C125 .14468(13) .52104(16) -.05310(8) .0350(9) Uani ? ? 1.00000 ? ?
C126 .18751(12) .45159(14) -.01780(8) .0293(8) Uani ? ? 1.00000 ? ?
C10 .24601(9) .40900(12) .15525(7) .0190(6) Uani ? ? 1.00000 ? ?
C20 .29381(9) .33289(12) .19428(7) .0198(6) Uani ? ? 1.00000 ? ?
P2 .25447(2) .19896(3) .182187(17) .01613(16) Uani ? ? 1.00000 ? ?
C211 .33984(9) .11525(12) .19690(7) .0190(6) Uani ? ? 1.00000 ? ?
C212 .41211(10) .14210(14) .18142(7) .0261(8) Uani ? ? 1.00000 ? ?
C213 .47313(11) .07102(17) .18672(9) .0345(9) Uani ? ? 1.00000 ? ?
C214 .46281(12) -.02606(17) .20853(9) .0377(10) Uani ? ? 1.00000 ? ?
C215 .39155(13) -.05423(15) .22503(8) .0334(9) Uani ? ? 1.00000 ? ?
C216 .33049(10) .01608(13) .21921(7) .0238(7) Uani ? ? 1.00000 ? ?
C221 .20684(9) .17766(12) .24695(7) .0202(7) Uani ? ? 1.00000 ? ?
C222 .13190(10) .13681(14) .24328(8) .0260(8) Uani ? ? 1.00000 ? ?
C223 .09406(11) .12855(17) .29183(9) .0357(10) Uani ? ? 1.00000 ? ?
C224 .13013(13) .16149(16) .34374(9) .0370(10) Uani ? ? 1.00000 ? ?
C225 .20508(13) .19852(15) .34829(8) .0324(9) Uani ? ? 1.00000 ? ?
C226 .24387(11) .20527(13) .30014(7) .0250(8) Uani ? ? 1.00000 ? ?
C1 .09907(9) .26266(12) .12865(7) .0193(6) Uani ? ? 1.00000 ? ?
C2 .04136(9) .29865(12) .14694(7) .0208(7) Uani ? ? 1.00000 ? ?
C3 -.02574(9) .33173(13) .16772(7) .0213(7) Uani ? ? 1.00000 ? ?
C4 -.08488(10) .36041(14) .18575(7) .0242(7) Uani ? ? 1.00000 ? ?
P -.28236(3) .48033(4) .25562(2) .0252(2) Uani ? ? 1.00000 ? ?
C11 -.33646(10) .56692(13) .20536(8) .0243(7) Uani ? ? 1.00000 ? ?
C12 -.37732(10) .65158(14) .22351(7) .0269(8) Uani ? ? 1.00000 ? ?
C13 -.41495(11) .71937(15) .18453(8) .0302(9) Uani ? ? 1.00000 ? ?
C14 -.41335(11) .70648(16) .12667(8) .0312(9) Uani ? ? 1.00000 ? ?
C141 -.45413(15) .7833(2) .08535(10) .0479(13) Uani ? ? 1.00000 ? ?
C15 -.37266(12) .62188(18) .10854(8) .0360(10) Uani ? ? 1.00000 ? ?
C16 -.33447(11) .55306(16) .14729(8) .0327(9) Uani ? ? 1.00000 ? ?
C21 -.34986(10) .38261(14) .27591(8) .0259(8) Uani ? ? 1.00000 ? ?
C22 -.31943(11) .29353(15) .30363(9) .0312(9) Uani ? ? 1.00000 ? ?
C23 -.36803(12) .21812(16) .32238(9) .0336(9) Uani ? ? 1.00000 ? ?
C24 -.44819(11) .22886(15) .31322(8) .0302(9) Uani ? ? 1.00000 ? ?
C241 -.50103(14) .14808(18) .33443(9) .0416(11) Uani ? ? 1.00000 ? ?
C25 -.47788(11) .31713(17) .28504(10) .0375(10) Uani ? ? 1.00000 ? ?
C26 -.42986(11) .39322(16) .26618(10) .0363(10) Uani ? ? 1.00000 ? ?
C31 -.26014(10) .56071(14) .31839(8) .0266(8) Uani ? ? 1.00000 ? ?
C32 -.19702(11) .62850(18) .32005(9) .0354(10) Uani ? ? 1.00000 ? ?
C33 -.18054(12) .69639(18) .36513(9) .0396(11) Uani ? ? 1.00000 ? ?
C34 -.22591(12) .69829(16) .41040(9) .0355(10) Uani ? ? 1.00000 ? ?
C341 -.20682(15) .77240(19) .45940(10) .0472(12) Uani ? ? 1.00000 ? ?
C35 -.28818(12) .63089(17) .40859(9) .0362(10) Uani ? ? 1.00000 ? ?
C36 -.30565(11) .56253(16) .36327(9) .0334(9) Uani ? ? 1.00000 ? ?
C101 .11731(10) .13798(13) .01381(7) .0248(7) Uani ? ? 1.00000 ? ?
C1011 .06509(13) .20548(16) -.02509(9) .0393(10) Uani ? ? 1.00000 ? ?
C102 .19770(11) .11628(13) .01033(7) .0255(8) Uani ? ? 1.00000 ? ?
C1021 .24341(14) .15621(18) -.03562(8) .0394(11) Uani ? ? 1.00000 ? ?
C103 .22344(10) .04227(13) .05288(8) .0260(8) Uani ? ? 1.00000 ? ?
C1031 .30100(13) -.01204(16) .05963(10) .0408(11) Uani ? ? 1.00000 ? ?
C104 .15844(11) .01519(13) .08264(7) .0266(8) Uani ? ? 1.00000 ? ?
C1041 .15700(16) -.07043(15) .12519(10) .0435(11) Uani ? ? 1.00000 ? ?
C105 .09304(10) .07351(13) .05827(8) .0268(8) Uani ? ? 1.00000 ? ?
C1051 .01203(13) .06548(17) .07412(10) .0420(11) Uani ? ? 1.00000 ? ?
Cl -.0619(3) .5491(3) .46074(19) .104(3) Uani ? ? .25000 ? ?
C0 .0185(11) .5154(14) .4692(8) .040(4) Uiso ? ? .12500 ? ?
H112 .32852 .52408 .05627 .03700 Uiso ? ? 1.00000 ? ?
H113 .46268 .54461 .05327 .05100 Uiso ? ? 1.00000 ? ?
H114 .54430 .39938 .05710 .05200 Uiso ? ? 1.00000 ? ?
H115 .49285 .23340 .06165 .04500 Uiso ? ? 1.00000 ? ?
H116 .35886 .21071 .06628 .03300 Uiso ? ? 1.00000 ? ?
H122 .11147 .49713 .09936 .07100 Uiso ? ? 1.00000 ? ?
H123 .04091 .61792 .04006 .12100 Uiso ? ? 1.00000 ? ?
H124 .06215 .63265 -.05604 .08000 Uiso ? ? 1.00000 ? ?
H125 .15281 .52578 -.09225 .04500 Uiso ? ? 1.00000 ? ?
H126 .22527 .40818 -.03295 .03600 Uiso ? ? 1.00000 ? ?
H10a .27330 .47353 .15352 .02400 Uiso ? ? 1.00000 ? ?
H10b .19737 .42234 .16892 .02400 Uiso ? ? 1.00000 ? ?
H20a .29144 .35211 .23286 .02500 Uiso ? ? 1.00000 ? ?
H20b .34649 .33460 .18643 .02500 Uiso ? ? 1.00000 ? ?
H212 .42064 .21064 .16745 .03300 Uiso ? ? 1.00000 ? ?
H213 .52226 .08995 .17456 .04300 Uiso ? ? 1.00000 ? ?
H214 .50556 -.07428 .21267 .04500 Uiso ? ? 1.00000 ? ?
H215 .38475 -.12231 .24033 .04200 Uiso ? ? 1.00000 ? ?
H216 .28098 -.00290 .23123 .03000 Uiso ? ? 1.00000 ? ?
H222 .10630 .11477 .20713 .03300 Uiso ? ? 1.00000 ? ?
H223 .04250 .10092 .28927 .04400 Uiso ? ? 1.00000 ? ?
H224 .10306 .15880 .37678 .04500 Uiso ? ? 1.00000 ? ?
H225 .23021 .21984 .38445 .04100 Uiso ? ? 1.00000 ? ?
H226 .29668 .22886 .30325 .03200 Uiso ? ? 1.00000 ? ?
H12 -.37901 .66293 .26317 .03400 Uiso ? ? 1.00000 ? ?
H13 -.44287 .77707 .19810 .03700 Uiso ? ? 1.00000 ? ?
H141a -.46056 .84707 .10449 .07100 Uiso ? ? 1.00000 ? ?
H141b -.50460 .75642 .07201 .07100 Uiso ? ? 1.00000 ? ?
H141c -.42561 .79310 .05379 .07100 Uiso ? ? 1.00000 ? ?
H15 -.37163 .61207 .06836 .04500 Uiso ? ? 1.00000 ? ?
H16 -.30591 .49495 .13448 .04100 Uiso ? ? 1.00000 ? ?
H22 -.26382 .28512 .31008 .03800 Uiso ? ? 1.00000 ? ?
H23 -.34521 .15785 .34192 .04200 Uiso ? ? 1.00000 ? ?
H241a -.55021 .15181 .31181 .06300 Uiso ? ? 1.00000 ? ?
H241b -.50802 .16424 .37270 .06300 Uiso ? ? 1.00000 ? ?
H241c -.47966 .08067 .33115 .06300 Uiso ? ? 1.00000 ? ?
H25 -.53340 .32507 .27741 .04600 Uiso ? ? 1.00000 ? ?
H26 -.45209 .45294 .24654 .04500 Uiso ? ? 1.00000 ? ?
H32 -.16476 .62789 .29000 .04300 Uiso ? ? 1.00000 ? ?
H33 -.13772 .74286 .36483 .04900 Uiso ? ? 1.00000 ? ?
H341a -.24586 .76636 .48473 .07200 Uiso ? ? 1.00000 ? ?
H341b -.20622 .84118 .44552 .07200 Uiso ? ? 1.00000 ? ?
H341c -.15768 .75507 .47960 .07200 Uiso ? ? 1.00000 ? ?
H35 -.32012 .63105 .43896 .04400 Uiso ? ? 1.00000 ? ?
H36 -.34922 .51660 .36295 .04200 Uiso ? ? 1.00000 ? ?
H1011a .04909 .16937 -.05929 .06100 Uiso ? ? 1.00000 ? ?
H1011b .09145 .26723 -.03327 .06100 Uiso ? ? 1.00000 ? ?
H1011c .01994 .22376 -.00702 .06100 Uiso ? ? 1.00000 ? ?
H1021a .21643 .21301 -.05473 .05900 Uiso ? ? 1.00000 ? ?
H1021b .24967 .10267 -.06227 .05900 Uiso ? ? 1.00000 ? ?
H1021c .29330 .17988 -.01936 .05900 Uiso ? ? 1.00000 ? ?
H1031a .31552 -.02639 .09902 .06200 Uiso ? ? 1.00000 ? ?
H1031b .33939 .03273 .04665 .06200 Uiso ? ? 1.00000 ? ?
H1031c .29862 -.07445 .03840 .06200 Uiso ? ? 1.00000 ? ?
H1041a .12294 -.05313 .15270 .06500 Uiso ? ? 1.00000 ? ?
H1041b .20777 -.08203 .14415 .06500 Uiso ? ? 1.00000 ? ?
H1041c .13891 -.13278 .10666 .06500 Uiso ? ? 1.00000 ? ?
H1051a -.00927 .13402 .07500 .06400 Uiso ? ? 1.00000 ? ?
H1051b .01363 .03550 .11066 .06400 Uiso ? ? 1.00000 ? ?
H1051c -.01891 .02363 .04717 .06400 Uiso ? ? 1.00000 ? ?
H0a .05231 .57026 .46343 .16100 Uiso ? ? .12500 ? ?
H0b .02504 .46212 .44027 .16100 Uiso ? ? .12500 ? ?

loop_
_atom_site_aniso_label
_atom_site_aniso_U_11
_atom_site_aniso_U_22
_atom_site_aniso_U_33
_atom_site_aniso_U_12
_atom_site_aniso_U_13
_atom_site_aniso_U_23
Au .01774(3) .02920(3) .02565(3) .00489(2) .00564(2) .00179(3)
Ru .01615(5) .01510(5) .01643(5) .00184(4) .00000(4) -.00126(4)
P1 .01919(18) .01723(17) .01622(17) .00182(14) .00225(14) .00111(14)
C111 .0228(7) .0258(8) .0185(7) -.0012(6) .0045(6) -.0008(6)
C112 .0318(9) .0298(9) .0296(9) -.0040(7) .0120(7) -.0010(7)
C113 .0368(11) .0429(11) .0455(12) -.0134(9) .0181(9) -.0047(10)
C114 .0250(9) .0618(15) .0437(12) -.0064(9) .0125(9) -.0010(11)
C115 .0260(9) .0479(12) .0367(11) .0060(8) .0082(8) .0016(9)
C116 .0237(8) .0315(9) .0249(8) .0036(7) .0060(6) .0022(7)
C121 .0262(8) .0224(7) .0209(7) .0029(6) -.0001(6) .0039(6)
C122 .0655(16) .0798(18) .0293(10) .0522(14) .0147(10) .0207(11)
C123 .115(3) .131(3) .0418(14) .102(2) .0281(16) .0358(17)
C124 .0733(19) .0749(18) .0365(12) .0457(15) .0046(12) .0223(12)
C125 .0455(12) .0370(10) .0216(8) .0052(9) .0003(8) .0077(8)
C126 .0408(10) .0263(8) .0206(8) .0046(7) .0033(7) .0019(7)
C10 .0222(7) .0166(6) .0183(7) .0008(5) .0028(5) .0002(5)
C20 .0217(7) .0178(7) .0194(7) -.0010(5) .0009(6) -.0000(5)
P2 .01630(16) .01526(16) .01662(17) .00111(13) .00093(13) .00080(13)
C211 .0204(7) .0199(7) .0159(7) .0040(5) -.0005(5) .0007(5)
C212 .0217(8) .0315(9) .0249(8) .0054(7) .0017(6) .0037(7)
C213 .0219(8) .0476(12) .0338(10) .0115(8) .0027(7) .0036(9)
C214 .0370(11) .0406(11) .0335(10) .0229(9) -.0041(8) -.0039(9)
C215 .0451(11) .0237(8) .0301(9) .0124(8) -.0025(8) .0023(7)
C216 .0277(8) .0198(7) .0233(8) .0033(6) .0000(6) .0013(6)
C221 .0225(7) .0179(7) .0204(7) .0029(5) .0043(6) .0023(6)
C222 .0228(8) .0259(8) .0298(9) .0013(6) .0047(6) .0057(7)
C223 .0272(9) .0379(10) .0443(12) .0032(8) .0139(8) .0123(9)
C224 .0440(11) .0353(10) .0360(10) .0120(9) .0232(9) .0109(8)
C225 .0483(12) .0279(9) .0225(8) .0061(8) .0100(8) .0005(7)
C226 .0305(9) .0241(8) .0207(7) -.0004(6) .0039(6) .0002(6)
C1 .0192(7) .0188(7) .0193(7) .0013(5) -.0006(5) .0003(5)
C2 .0198(7) .0217(7) .0202(7) .0014(6) -.0002(6) .0016(6)
C3 .0207(7) .0223(7) .0204(7) .0026(6) .0001(6) .0017(6)
C4 .0210(7) .0287(8) .0228(8) .0027(6) .0028(6) .0020(7)
P .01863(19) .0292(2) .0282(2) .00355(16) .00497(16) -.00087(18)
C11 .0188(7) .0281(8) .0265(8) .0011(6) .0047(6) -.0013(6)
C12 .0271(8) .0295(8) .0244(8) .0029(7) .0036(7) -.0028(7)
C13 .0307(9) .0283(9) .0314(9) .0053(7) .0025(7) -.0031(7)
C14 .0270(9) .0371(10) .0291(9) .0020(7) .0019(7) .0029(8)
C141 .0520(14) .0559(14) .0357(12) .0147(11) .0043(10) .0110(11)
C15 .0328(10) .0505(12) .0250(9) .0080(9) .0047(7) -.0031(9)
C16 .0300(9) .0393(10) .0289(9) .0086(8) .0041(7) -.0076(8)
C21 .0207(7) .0284(8) .0289(9) .0026(6) .0043(6) -.0030(7)
C22 .0262(9) .0351(10) .0327(10) .0048(7) .0049(7) .0040(8)
C23 .0345(10) .0346(10) .0320(10) .0034(8) .0044(8) .0020(8)
C24 .0340(10) .0334(9) .0238(8) -.0070(7) .0060(7) -.0043(7)
C241 .0497(13) .0437(12) .0312(10) -.0188(10) .0040(9) -.0002(9)
C25 .0229(9) .0390(11) .0500(13) -.0036(8) .0011(8) .0029(10)
C26 .0246(9) .0342(10) .0499(12) .0017(7) .0033(8) .0083(9)
C31 .0214(8) .0316(9) .0266(8) .0036(6) .0018(6) .0006(7)
C32 .0273(9) .0477(12) .0316(10) -.0045(8) .0047(7) -.0024(9)
C33 .0324(10) .0468(12) .0384(11) -.0101(9) -.0010(8) -.0028(10)
C34 .0357(10) .0364(10) .0328(10) .0040(8) -.0025(8) -.0018(8)
C341 .0538(14) .0444(13) .0427(13) -.0011(11) .0019(11) -.0101(10)
C35 .0349(10) .0436(11) .0310(10) .0016(9) .0077(8) -.0044(9)
C36 .0283(9) .0393(10) .0334(10) -.0014(8) .0071(8) -.0027(8)
C101 .0286(8) .0203(7) .0237(8) .0007(6) -.0054(6) -.0055(6)
C1011 .0450(12) .0295(10) .0380(11) .0039(8) -.0191(9) .0002(8)
C102 .0332(9) .0221(7) .0206(8) .0012(6) .0008(7) -.0062(6)
C1021 .0521(13) .0421(11) .0251(9) -.0055(10) .0094(9) -.0091(8)
C103 .0299(9) .0210(7) .0261(8) .0061(6) -.0019(7) -.0069(6)
C1031 .0401(11) .0342(10) .0456(12) .0172(9) -.0062(9) -.0142(9)
C104 .0373(9) .0196(7) .0218(8) -.0042(7) -.0021(7) -.0039(6)
C1041 .0704(16) .0217(9) .0361(11) -.0086(9) -.0048(11) .0029(8)
C105 .0260(8) .0225(8) .0306(9) -.0052(6) -.0018(7) -.0079(7)
C1051 .0318(10) .0441(12) .0500(13) -.0150(9) .0044(9) -.0182(10)
Cl .161(4) .0450(16) .118(3) -.012(2) .073(3) .0065(19)

loop_
_atom_type_symbol
_atom_type_description
_atom_type_oxidation_number
_atom_type_number_in_cell
_atom_type_scat_dispersion_real
_atom_type_scat_dispersion_imag
_atom_type_scat_source
C ? 0 244.5 .002 .002 'Int Tables Vol IV Tables 2.2B and 2.3.1'
H ? 0 241 0 0 'Int Tables Vol IV Tables 2.2B and 2.3.1'
Au ? 0 4 -2.688 8.798 'Int Tables Vol IV Tables 2.2B and 2.3.1'
Cl ? 0 1 .132 .159 'Int Tables Vol IV Tables 2.2B and 2.3.1'
P ? 0 12 .09 .095 'Int Tables Vol IV Tables 2.2B and 2.3.1'
Ru ? 0 4 -1.42 .836 'Int Tables Vol IV Tables 2.2B and 2.3.1'

loop_
_diffrn_attenuator_code
_diffrn_attenuator_scale
? ?

loop_
_geom_angle_atom_site_label_1
_geom_angle_atom_site_label_2
_geom_angle_atom_site_label_3
_geom_angle_site_symmetry_1
_geom_angle_site_symmetry_2
_geom_angle_site_symmetry_3
_geom_angle
_geom_angle_publ_flag
C4 Au P . . . 178.32(5) ?
P1 Ru P2 . . . 82.766(15) ?
P1 Ru C1 . . . 84.01(5) ?
P1 Ru C101 . . . 108.88(5) ?
P1 Ru C102 . . . 101.09(5) ?
P1 Ru C103 . . . 124.83(5) ?
P1 Ru C104 . . . 161.33(5) ?
P1 Ru C105 . . . 143.28(5) ?
P2 Ru C1 . . . 87.50(4) ?
P2 Ru C101 . . . 167.27(4) ?
P2 Ru C102 . . . 137.31(5) ?
P2 Ru C103 . . . 107.30(4) ?
P2 Ru C104 . . . 105.15(4) ?
P2 Ru C105 . . . 132.59(5) ?
C1 Ru C101 . . . 98.60(6) ?
C1 Ru C102 . . . 135.13(6) ?
C1 Ru C103 . . . 148.29(6) ?
C1 Ru C104 . . . 112.81(7) ?
C1 Ru C105 . . . 87.63(6) ?
C101 Ru C102 . . . 37.27(7) ?
C101 Ru C103 . . . 62.12(6) ?
C101 Ru C104 . . . 62.20(6) ?
C101 Ru C105 . . . 37.48(7) ?
C102 Ru C103 . . . 36.72(6) ?
C102 Ru C104 . . . 61.53(6) ?
C102 Ru C105 . . . 61.73(7) ?
C103 Ru C104 . . . 36.93(7) ?
C103 Ru C105 . . . 61.56(7) ?
C104 Ru C105 . . . 36.74(6) ?
Ru P1 C111 . . . 120.15(6) ?
Ru P1 C121 . . . 120.94(6) ?
Ru P1 C10 . . . 107.51(5) ?
C111 P1 C121 . . . 101.96(8) ?
C111 P1 C10 . . . 98.63(7) ?
C121 P1 C10 . . . 104.50(7) ?
P1 C111 C112 . . . 120.92(13) ?
P1 C111 C116 . . . 119.77(13) ?
C112 C111 C116 . . . 118.48(16) ?
C111 C112 C113 . . . 120.46(18) ?
C111 C112 H112 . . . 119.89 ?
C113 C112 H112 . . . 119.6 ?
C112 C113 C114 . . . 120.3(2) ?
C112 C113 H113 . . . 120.5 ?
C114 C113 H113 . . . 119.2 ?
C113 C114 C115 . . . 119.9(2) ?
C113 C114 H114 . . . 120.6 ?
C115 C114 H114 . . . 119.5 ?
C114 C115 C116 . . . 120.1(2) ?
C114 C115 H115 . . . 119.6 ?
C116 C115 H115 . . . 120.3 ?
C111 C116 C115 . . . 120.67(18) ?
C111 C116 H116 . . . 119.75 ?
C115 C116 H116 . . . 119.57 ?
P1 C121 C122 . . . 120.82(15) ?
P1 C121 C126 . . . 120.52(14) ?
C122 C121 C126 . . . 118.51(17) ?
C121 C122 C123 . . . 119.8(2) ?
C121 C122 H122 . . . 120.1 ?
C123 C122 H122 . . . 120.0 ?
C122 C123 C124 . . . 120.8(3) ?
C122 C123 H123 . . . 119.5 ?
C124 C123 H123 . . . 119.7 ?
C123 C124 C125 . . . 119.5(3) ?
C123 C124 H124 . . . 120.2 ?
C125 C124 H124 . . . 120.3 ?
C124 C125 C126 . . . 119.8(2) ?
C124 C125 H125 . . . 120.1 ?
C126 C125 H125 . . . 120.1 ?
C121 C126 C125 . . . 121.41(18) ?
C121 C126 H126 . . . 119.09 ?
C125 C126 H126 . . . 119.50 ?
P1 C10 C20 . . . 106.56(10) ?
P1 C10 H10a . . . 110.29 ?
P1 C10 H10b . . . 110.72 ?
C20 C10 H10a . . . 110.22 ?
C20 C10 H10b . . . 110.53 ?
H10a C10 H10b . . . 108.52 ?
C10 C20 P2 . . . 109.66(10) ?
C10 C20 H20a . . . 109.63 ?
C10 C20 H20b . . . 109.49 ?
P2 C20 H20a . . . 109.49 ?
P2 C20 H20b . . . 109.47 ?
H20a C20 H20b . . . 109.08 ?
Ru P2 C20 . . . 110.52(5) ?
Ru P2 C211 . . . 118.29(5) ?
Ru P2 C221 . . . 119.77(5) ?
C20 P2 C211 . . . 103.98(7) ?
C20 P2 C221 . . . 101.52(7) ?
C211 P2 C221 . . . 100.44(7) ?
P2 C211 C212 . . . 122.44(12) ?
P2 C211 C216 . . . 118.95(12) ?
C212 C211 C216 . . . 118.27(15) ?
C211 C212 C213 . . . 120.70(17) ?
C211 C212 H212 . . . 119.91 ?
C213 C212 H212 . . . 119.39 ?
C212 C213 C214 . . . 120.21(19) ?
C212 C213 H213 . . . 119.7 ?
C214 C213 H213 . . . 120.1 ?
C213 C214 C215 . . . 120.2(2) ?
C213 C214 H214 . . . 119.7 ?
C215 C214 H214 . . . 120.1 ?
C214 C215 C216 . . . 119.68(18) ?
C214 C215 H215 . . . 119.8 ?
C216 C215 H215 . . . 120.6 ?
C211 C216 C215 . . . 120.94(17) ?
C211 C216 H216 . . . 119.16 ?
C215 C216 H216 . . . 119.89 ?
P2 C221 C222 . . . 120.32(12) ?
P2 C221 C226 . . . 120.74(13) ?
C222 C221 C226 . . . 118.90(16) ?
C221 C222 C223 . . . 119.94(16) ?
C221 C222 H222 . . . 119.99 ?
C223 C222 H222 . . . 120.07 ?
C222 C223 C224 . . . 120.31(18) ?
C222 C223 H223 . . . 119.9 ?
C224 C223 H223 . . . 119.7 ?
C223 C224 C225 . . . 120.3(2) ?
C223 C224 H224 . . . 120.2 ?
C225 C224 H224 . . . 119.5 ?
C224 C225 C226 . . . 119.73(17) ?
C224 C225 H225 . . . 120.0 ?
C226 C225 H225 . . . 120.3 ?
C221 C226 C225 . . . 120.67(17) ?
C221 C226 H226 . . . 119.25 ?
C225 C226 H226 . . . 120.08 ?
Ru C1 C2 . . . 172.05(14) ?
C1 C2 C3 . . . 175.72(17) ?
C2 C3 C4 . . . 179.6(2) ?
Au C4 C3 . . . 175.92(15) ?
Au P C11 . . . 110.91(6) ?
Au P C21 . . . 114.14(6) ?
Au P C31 . . . 114.92(6) ?
C11 P C21 . . . 107.37(8) ?
C11 P C31 . . . 103.52(8) ?
C21 P C31 . . . 105.14(9) ?
P C11 C12 . . . 121.41(14) ?
P C11 C16 . . . 120.14(14) ?
C12 C11 C16 . . . 118.36(16) ?
C11 C12 C13 . . . 120.43(17) ?
C11 C12 H12 . . . 119.74 ?
C13 C12 H12 . . . 119.83 ?
C12 C13 C14 . . . 121.77(18) ?
C12 C13 H13 . . . 118.86 ?
C14 C13 H13 . . . 119.37 ?
C13 C14 C141 . . . 120.23(18) ?
C13 C14 C15 . . . 117.81(17) ?
C141 C14 C15 . . . 121.96(18) ?
C14 C141 H141a . . . 109.1 ?
C14 C141 H141b . . . 108.6 ?
C14 C141 H141c . . . 110.5 ?
H141a C141 H141b . . . 108.5 ?
H141a C141 H141c . . . 111.1 ?
H141b C141 H141c . . . 108.8 ?
C14 C15 C16 . . . 121.05(18) ?
C14 C15 H15 . . . 118.3 ?
C16 C15 H15 . . . 120.7 ?
C11 C16 C15 . . . 120.59(19) ?
C11 C16 H16 . . . 118.74 ?
C15 C16 H16 . . . 120.7 ?
P C21 C22 . . . 118.23(13) ?
P C21 C26 . . . 123.25(15) ?
C22 C21 C26 . . . 118.51(17) ?
C21 C22 C23 . . . 120.94(17) ?
C21 C22 H22 . . . 119.00 ?
C23 C22 H22 . . . 120.1 ?
C22 C23 C24 . . . 120.76(18) ?
C22 C23 H23 . . . 119.0 ?
C24 C23 H23 . . . 120.3 ?
C23 C24 C241 . . . 120.86(18) ?
C23 C24 C25 . . . 117.86(18) ?
C241 C24 C25 . . . 121.27(18) ?
C24 C241 H241a . . . 108.34 ?
C24 C241 H241b . . . 108.3 ?
C24 C241 H241c . . . 110.3 ?
H241a C241 H241b . . . 108.9 ?
H241a C241 H241c . . . 109.3 ?
H241b C241 H241c . . . 111.7 ?
C24 C25 C26 . . . 121.92(18) ?
C24 C25 H25 . . . 119.0 ?
C26 C25 H25 . . . 119.0 ?
C21 C26 C25 . . . 120.00(18) ?
C21 C26 H26 . . . 120.0 ?
C25 C26 H26 . . . 120.0 ?
P C31 C32 . . . 118.20(15) ?
P C31 C36 . . . 123.24(14) ?
C32 C31 C36 . . . 118.45(18) ?
C31 C32 C33 . . . 120.6(2) ?
C31 C32 H32 . . . 119.8 ?
C33 C32 H32 . . . 119.6 ?
C32 C33 C34 . . . 121.1(2) ?
C32 C33 H33 . . . 118.9 ?
C34 C33 H33 . . . 119.9 ?
C33 C34 C341 . . . 120.4(2) ?
C33 C34 C35 . . . 118.0(2) ?
C341 C34 C35 . . . 121.6(2) ?
C34 C341 H341a . . . 108.8 ?
C34 C341 H341b . . . 109.5 ?
C34 C341 H341c . . . 110.1 ?
H341a C341 H341b . . . 109.3 ?
H341a C341 H341c . . . 108.7 ?
H341b C341 H341c . . . 110.5 ?
C34 C35 C36 . . . 121.4(2) ?
C34 C35 H35 . . . 119.4 ?
C36 C35 H35 . . . 119.1 ?
C31 C36 C35 . . . 120.37(19) ?
C31 C36 H36 . . . 119.8 ?
C35 C36 H36 . . . 119.9 ?
Ru C101 C1011 . . . 125.97(12) ?
Ru C101 C102 . . . 72.19(10) ?
Ru C101 C105 . . . 72.20(10) ?
C1011 C101 C102 . . . 127.09(17) ?
C1011 C101 C105 . . . 125.43(17) ?
C102 C101 C105 . . . 107.16(15) ?
C101 C1011 H1011a . . . 109.90 ?
C101 C1011 H1011b . . . 109.97 ?
C101 C1011 H1011c . . . 109.5 ?
H1011a C1011 H1011b . . . 109.8 ?
H1011a C1011 H1011c . . . 109.0 ?
H1011b C1011 H1011c . . . 108.7 ?
Ru C102 C101 . . . 70.54(10) ?
Ru C102 C1021 . . . 128.78(13) ?
Ru C102 C103 . . . 72.15(10) ?
C101 C102 C1021 . . . 124.64(16) ?
C101 C102 C103 . . . 108.65(16) ?
C1021 C102 C103 . . . 126.33(17) ?
C102 C1021 H1021a . . . 109.6 ?
C102 C1021 H1021b . . . 110.0 ?
C102 C1021 H1021c . . . 110.02 ?
H1021a C1021 H1021b . . . 109.1 ?
H1021a C1021 H1021c . . . 108.6 ?
H1021b C1021 H1021c . . . 109.5 ?
Ru C103 C102 . . . 71.12(10) ?
Ru C103 C1031 . . . 130.27(13) ?
Ru C103 C104 . . . 71.83(10) ?
C102 C103 C1031 . . . 126.25(18) ?
C102 C103 C104 . . . 108.04(15) ?
C1031 C103 C104 . . . 124.99(16) ?
C103 C1031 H1031a . . . 109.1 ?
C103 C1031 H1031b . . . 109.26 ?
C103 C1031 H1031c . . . 110.62 ?
H1031a C1031 H1031b . . . 108.3 ?
H1031a C1031 H1031c . . . 110.2 ?
H1031b C1031 H1031c . . . 109.3 ?
Ru C104 C103 . . . 71.24(10) ?
Ru C104 C1041 . . . 130.26(13) ?
Ru C104 C105 . . . 70.94(10) ?
C103 C104 C1041 . . . 125.64(18) ?
C103 C104 C105 . . . 107.71(15) ?
C1041 C104 C105 . . . 126.04(19) ?
C104 C1041 H1041a . . . 110.30 ?
C104 C1041 H1041b . . . 110.4 ?
C104 C1041 H1041c . . . 109.9 ?
H1041a C1041 H1041b . . . 108.9 ?
H1041a C1041 H1041c . . . 108.4 ?
H1041b C1041 H1041c . . . 108.9 ?
Ru C105 C101 . . . 70.32(9) ?
Ru C105 C104 . . . 72.32(10) ?
Ru C105 C1051 . . . 125.43(14) ?
C101 C105 C104 . . . 108.41(16) ?
C101 C105 C1051 . . . 125.60(16) ?
C104 C105 C1051 . . . 125.93(17) ?
C105 C1051 H1051a . . . 108.4 ?
C105 C1051 H1051b . . . 109.01 ?
C105 C1051 H1051c . . . 110.1 ?
H1051a C1051 H1051b . . . 109.2 ?
H1051a C1051 H1051c . . . 110.3 ?
H1051b C1051 H1051c . . . 109.8 ?
Cl C0 H0a . . . 111.2 ?
Cl C0 H0b . . . 107.3 ?
Cl C0 Cl . . '3 566' 121.5(12) ?
H0a C0 H0b . . . 107.6 ?
H0a C0 Cl . . '3 566' 105.0 ?
H0b C0 Cl . . '3 566' 103.5 ?

loop_
_geom_bond_atom_site_label_1
_geom_bond_atom_site_label_2
_geom_bond_site_symmetry_1
_geom_bond_site_symmetry_2
_geom_bond_distance
_geom_bond_publ_flag
Au C4 . . 1.9878(17) ?
Au P . . 2.2677(5) ?
Ru P1 . . 2.2571(4) ?
Ru P2 . . 2.2778(4) ?
Ru C1 . . 1.9945(16) ?
Ru C101 . . 2.2297(17) ?
Ru C102 . . 2.2514(18) ?
Ru C103 . . 2.2649(18) ?
Ru C104 . . 2.2728(17) ?
Ru C105 . . 2.2546(17) ?
P1 C111 . . 1.8395(17) ?
P1 C121 . . 1.8209(17) ?
P1 C10 . . 1.8422(16) ?
C111 C112 . . 1.404(3) ?
C111 C116 . . 1.387(2) ?
C112 C113 . . 1.384(3) ?
C112 H112 . . .9665 ?
C113 C114 . . 1.385(3) ?
C113 H113 . . .958 ?
C114 C115 . . 1.377(3) ?
C114 H114 . . .958 ?
C115 C116 . . 1.396(3) ?
C115 H115 . . .962 ?
C116 H116 . . .9591 ?
C121 C122 . . 1.376(3) ?
C121 C126 . . 1.395(3) ?
C122 C123 . . 1.388(4) ?
C122 H122 . . .963 ?
C123 C124 . . 1.391(4) ?
C123 H123 . . .968 ?
C124 C125 . . 1.360(4) ?
C124 H124 . . .963 ?
C125 C126 . . 1.383(3) ?
C125 H125 . . .956 ?
C126 H126 . . .960 ?
C10 C20 . . 1.527(2) ?
C10 H10a . . .9594 ?
C10 H10b . . .9518 ?
C20 P2 . . 1.8652(16) ?
C20 H20a . . .9525 ?
C20 H20b . . .9521 ?
P2 C211 . . 1.8323(16) ?
P2 C221 . . 1.8428(17) ?
C211 C212 . . 1.388(2) ?
C211 C216 . . 1.399(2) ?
C212 C213 . . 1.394(3) ?
C212 H212 . . .9601 ?
C213 C214 . . 1.372(3) ?
C213 H213 . . .960 ?
C214 C215 . . 1.385(3) ?
C214 H214 . . .963 ?
C215 C216 . . 1.388(3) ?
C215 H215 . . .961 ?
C216 H216 . . .9652 ?
C221 C222 . . 1.395(2) ?
C221 C226 . . 1.395(2) ?
C222 C223 . . 1.391(3) ?
C222 H222 . . .9625 ?
C223 C224 . . 1.383(3) ?
C223 H223 . . .957 ?
C224 C225 . . 1.376(3) ?
C224 H224 . . .957 ?
C225 C226 . . 1.390(3) ?
C225 H225 . . .9571 ?
C226 H226 . . .9593 ?
C1 C2 . . 1.225(2) ?
C2 C3 . . 1.380(2) ?
C3 C4 . . 1.211(2) ?
P C11 . . 1.8143(17) ?
P C21 . . 1.8192(19) ?
P C31 . . 1.8181(19) ?
C11 C12 . . 1.394(3) ?
C11 C16 . . 1.392(3) ?
C12 C13 . . 1.381(3) ?
C12 H12 . . .9551 ?
C13 C14 . . 1.385(3) ?
C13 H13 . . .962 ?
C14 C141 . . 1.511(3) ?
C14 C15 . . 1.392(3) ?
C141 H141a . . .950 ?
C141 H141b . . .961 ?
C141 H141c . . .950 ?
C15 C16 . . 1.390(3) ?
C15 H15 . . .963 ?
C16 H16 . . .965 ?
C21 C22 . . 1.396(3) ?
C21 C26 . . 1.386(3) ?
C22 C23 . . 1.390(3) ?
C22 H22 . . .9647 ?
C23 C24 . . 1.389(3) ?
C23 H23 . . .966 ?
C24 C241 . . 1.509(3) ?
C24 C25 . . 1.388(3) ?
C241 H241a . . .956 ?
C241 H241b . . .951 ?
C241 H241c . . .950 ?
C25 C26 . . 1.391(3) ?
C25 H25 . . .964 ?
C26 H26 . . .957 ?
C31 C32 . . 1.397(3) ?
C31 C36 . . 1.393(3) ?
C32 C33 . . 1.385(3) ?
C32 H32 . . .953 ?
C33 C34 . . 1.400(3) ?
C33 H33 . . .954 ?
C34 C341 . . 1.511(3) ?
C34 C35 . . 1.382(3) ?
C341 H341a . . .957 ?
C341 H341b . . .946 ?
C341 H341c . . .955 ?
C35 C36 . . 1.396(3) ?
C35 H35 . . .956 ?
C36 H36 . . .959 ?
C101 C1011 . . 1.496(3) ?
C101 C102 . . 1.432(3) ?
C101 C105 . . 1.441(3) ?
C1011 H1011a . . .949 ?
C1011 H1011b . . .948 ?
C1011 H1011c . . .962 ?
C102 C1021 . . 1.507(3) ?
C102 C103 . . 1.423(2) ?
C1021 H1021a . . .955 ?
C1021 H1021b . . .950 ?
C1021 H1021c . . .956 ?
C103 C1031 . . 1.508(3) ?
C103 C104 . . 1.437(3) ?
C1031 H1031a . . .957 ?
C1031 H1031b . . .957 ?
C1031 H1031c . . .947 ?
C104 C1041 . . 1.496(3) ?
C104 C105 . . 1.427(2) ?
C1041 H1041a . . .953 ?
C1041 H1041b . . .954 ?
C1041 H1041c . . .951 ?
C105 C1051 . . 1.497(3) ?
C1051 H1051a . . .958 ?
C1051 H1051b . . .946 ?
C1051 H1051c . . .954 ?
Cl C0 . . 1.451(19) ?
Cl C0 . '3 566' 1.933(18) ?
C0 H0a . . .938 ?
C0 H0b . . .985 ?

loop_
_geom_hbond_atom_site_label_D
_geom_hbond_atom_site_label_H
_geom_hbond_atom_site_label_A
_geom_hbond_site_symmetry_D
_geom_hbond_site_symmetry_H
_geom_hbond_site_symmetry_A
_geom_hbond_distance_DH
_geom_hbond_distance_HA
_geom_hbond_distance_DA
_geom_hbond_angle_DHA
_geom_hbond_publ_flag
? ? ? ? ? ? ? ? ? ? ?

loop_
_geom_torsion_atom_site_label_1
_geom_torsion_atom_site_label_2
_geom_torsion_atom_site_label_3
_geom_torsion_atom_site_label_4
_geom_torsion_site_symmetry_1
_geom_torsion_site_symmetry_2
_geom_torsion_site_symmetry_3
_geom_torsion_site_symmetry_4
_geom_torsion
_geom_torsion_publ_flag
? ? ? ? ? ? ? ? ? ?
